data_4322334
loop_
_publ_author_name
'F. Albert Cotton'
'Evgeny V. Dikarev'
'Salah-Eddine Stiriba'

_publ_section_title
;
 Studies of Dirhodium Tetra(trifluoroacetate). 3. Solid State Isomers of
 the Compound Rh2(O2CCF3)4(THF) Prepared by Sublimation
;
_journal_name_full 'Inorganic Chemistry'
_journal_page_first 4877
_journal_page_last 4881
_journal_paper_doi 10.1021/ic990618d
_journal_volume 38
_journal_year 1999
_chemical_compound_source synthesized
_chemical_formula_analytical 'not measured'
_chemical_formula_moiety '[Rh2 (O2 C C F3)4 (O C4 H8)]'
_chemical_formula_structural '[Rh2(O2CCF3)4(THF)]'
_chemical_formula_sum 'C12 H8 F12 O9 Rh2'
_chemical_formula_weight 730.00
_chemical_melting_point ?
_chemical_name_systematic
; 
 Catena((\m2-tetrahydrofuran-O,O)-tetrakis(\m2-trifluoroacetato-
 -O,O')-di-rhodium(II))
;
_space_group_IT_number 2
_symmetry_cell_setting triclinic
_symmetry_space_group_name_Hall '-P 1'
_symmetry_space_group_name_H-M 'P -1'
_atom_sites_solution_hydrogens geom
_atom_sites_solution_primary direct
_atom_sites_solution_secondary difmap
_audit_creation_method SHELXL
_cell_angle_alpha 95.97(2)
_cell_angle_beta 90.40(2)
_cell_angle_gamma 115.58(1)
_cell_formula_units_Z 2
_cell_length_a 9.557(2)
_cell_length_b 10.126(2)
_cell_length_c 11.840(4)
_cell_measurement_reflns_used 230
_cell_measurement_temperature 213(2)
_cell_measurement_theta_max 20.8
_cell_measurement_theta_min 6.5
_cell_volume 1026.2(5)
_computing_cell_refinement 'MADNES (Enraf-Nonius, 1989)'
_computing_data_collection 'MADNES (Enraf-Nonius, 1989)'
_computing_data_reduction 'PROCOR (Kabsch, 1988)'
_computing_molecular_graphics 'SHELXTL V.5 (Siemens, 1994)'
_computing_publication_material CIFTAB
_computing_structure_refinement 'SHELXL-93 (Sheldrick, 1993)'
_computing_structure_solution 'SHELXTL V.5 (Siemens, 1994)'
_diffrn_ambient_temperature 213(2)
_diffrn_measurement_device 'Nonius FAST area detector'
_diffrn_measurement_method 'Ellipsoid-mask fitting'
_diffrn_radiation_monochromator graphite
_diffrn_radiation_source 'fine-focus sealed tube'
_diffrn_radiation_type MoK\a
_diffrn_radiation_wavelength 0.71073
_diffrn_reflns_av_R_equivalents 0.0741
_diffrn_reflns_av_sigmaI/netI 0.0549
_diffrn_reflns_limit_h_max 9
_diffrn_reflns_limit_h_min -10
_diffrn_reflns_limit_k_max 10
_diffrn_reflns_limit_k_min -10
_diffrn_reflns_limit_l_max 12
_diffrn_reflns_limit_l_min -12
_diffrn_reflns_number 5556
_diffrn_reflns_theta_max 22.49
_diffrn_reflns_theta_min 2.25
_diffrn_standards_number 'none (area detector data)'
_exptl_absorpt_coefficient_mu 1.761
_exptl_absorpt_correction_type none
_exptl_crystal_colour emerald-green
_exptl_crystal_density_diffrn 2.363
_exptl_crystal_density_meas ?
_exptl_crystal_density_method none
_exptl_crystal_description block-shaped
_exptl_crystal_F_000 700
_exptl_crystal_size_max 0.25
_exptl_crystal_size_mid 0.10
_exptl_crystal_size_min 0.05
_refine_diff_density_max 1.655
_refine_diff_density_min -0.730
_refine_diff_density_rms 0.166
_refine_ls_extinction_coef noref
_refine_ls_extinction_method none
_refine_ls_goodness_of_fit_all 1.067
_refine_ls_goodness_of_fit_obs 1.078
_refine_ls_hydrogen_treatment noref
_refine_ls_matrix_type full
_refine_ls_number_parameters 328
_refine_ls_number_reflns 2582
_refine_ls_number_restraints 60
_refine_ls_restrained_S_all 1.086
_refine_ls_restrained_S_obs 1.089
_refine_ls_R_factor_all 0.0612
_refine_ls_R_factor_obs 0.0496
_refine_ls_shift/esd_max 0.000
_refine_ls_shift/esd_mean 0.000
_refine_ls_structure_factor_coef Fsqd
_refine_ls_weighting_details 'w=1/[\s^2^(Fo^2^)+(0.0301P)^2^+16.3997P] where P=(Fo^2^+2Fc^2^)/3'
_refine_ls_weighting_scheme calc
_refine_ls_wR_factor_all 0.1195
_refine_ls_wR_factor_obs 0.1102
_reflns_number_observed 2236
_reflns_number_total 2582
_reflns_observed_criterion >2sigma(I)
_cod_data_source_file ic990618d_2.cif
_cod_data_source_block '[Rh2(O2CCF3)4(THF)](1)'
_cod_depositor_comments
;
The following automatic conversions were performed:

'_chemical_melting_point' value 'not measured' was changed to '?' -
the value is undefined or not given.

Automatic conversion script
Id: cif_fix_values 1673 2011-04-08 12:14:43Z adriana 

The following automatic conversions were performed:

'_exptl_crystal_density_meas' value 'not measured' was changed to '?'
- the value is perceived as not measured.

Automatic conversion script
Id: cif_fix_values 3008 2015-01-20 13:52:24Z robertas 

The following automatic conversions were performed:

'_refine_ls_weighting_scheme' value 'calc
w=1/[\s^2^(Fo^2^)+(0.0301P)^2^+16.3997P] where P=(Fo^2^+2Fc^2^)/3'
was changed to 'calc'. New tag '_refine_ls_weighting_details' was
created. The value of the new tag was set to
'w=1/[\s^2^(Fo^2^)+(0.0301P)^2^+16.3997P] where P=(Fo^2^+2Fc^2^)/3'.

Automatic conversion script
Id: cif_fix_values 3143 2015-03-26 13:38:13Z robertas 
;
_cod_database_code 4322334

loop_
_symmetry_equiv_pos_as_xyz
'x, y, z'
'-x, -y, -z'

loop_
_atom_site_aniso_label
_atom_site_aniso_U_11
_atom_site_aniso_U_22
_atom_site_aniso_U_33
_atom_site_aniso_U_23
_atom_site_aniso_U_13
_atom_site_aniso_U_12
Rh1 0.0194(4) 0.0186(4) 0.0118(4) 0.0020(3) 0.0010(3) 0.0096(3)
Rh2 0.0210(4) 0.0188(4) 0.0112(4) -0.0004(3) -0.0021(3) 0.0094(4)
O1 0.023(4) 0.020(4) 0.019(3) 0.000(3) 0.002(3) 0.013(3)
O2 0.019(4) 0.034(4) 0.016(4) 0.004(3) 0.001(3) 0.009(3)
O3 0.027(4) 0.023(4) 0.020(4) -0.001(3) 0.003(3) 0.009(3)
O4 0.025(4) 0.032(4) 0.015(3) 0.009(3) 0.004(3) 0.019(3)
O5 0.028(4) 0.029(4) 0.018(4) -0.001(3) 0.000(3) 0.017(3)
O6 0.026(4) 0.033(4) 0.015(3) -0.001(3) 0.000(3) 0.009(3)
O7 0.031(4) 0.032(4) 0.021(4) -0.003(3) -0.006(3) 0.018(3)
O8 0.028(4) 0.026(4) 0.015(4) -0.001(3) -0.006(3) 0.009(3)
C1 0.020(5) 0.020(6) 0.019(5) -0.007(5) -0.004(4) 0.007(5)
C2 0.019(4) 0.020(4) 0.016(4) -0.005(3) -0.004(3) 0.012(3)
C3 0.029(6) 0.019(5) 0.027(6) 0.003(5) 0.001(5) 0.011(5)
C4 0.011(4) 0.012(4) 0.022(5) -0.003(4) -0.002(4) 0.005(4)
C5 0.039(7) 0.033(7) 0.030(6) -0.001(5) 0.012(5) 0.015(6)
C6 0.053(8) 0.038(7) 0.026(6) 0.011(5) 0.008(5) 0.025(6)
C7 0.069(9) 0.040(7) 0.040(7) -0.006(6) -0.021(7) 0.034(7)
C8 0.039(6) 0.029(6) 0.013(5) 0.005(4) 0.004(4) 0.016(5)
O9 0.016(3) 0.025(4) 0.019(3) 0.001(3) -0.001(3) 0.012(3)
C9 0.025(6) 0.056(7) 0.023(6) -0.007(5) -0.008(5) 0.024(6)
C10 0.037(7) 0.036(7) 0.029(6) 0.014(5) -0.004(5) -0.003(6)
C11 0.032(7) 0.025(6) 0.028(6) -0.004(5) 0.007(5) -0.011(5)
C12 0.041(6) 0.016(5) 0.024(5) 0.005(4) 0.005(5) 0.012(5)

loop_
_atom_site_label
_atom_site_type_symbol
_atom_site_fract_x
_atom_site_fract_y
_atom_site_fract_z
_atom_site_U_iso_or_equiv
_atom_site_thermal_displace_type
_atom_site_occupancy
_atom_site_calc_flag
_atom_site_refinement_flags
_atom_site_disorder_group
Rh1 Rh 0.07404(8) 0.07060(8) 0.42745(6) 0.0161(2) Uani 1 d . .
Rh2 Rh 0.06128(8) 0.05624(8) 0.09278(6) 0.0169(2) Uani 1 d . .
O1 O 0.0690(7) -0.1190(7) 0.3474(5) 0.0196(15) Uani 1 d . .
O2 O 0.2698(7) 0.0954(7) 0.5149(5) 0.024(2) Uani 1 d . .
O3 O 0.0763(8) 0.2529(7) 0.5188(5) 0.024(2) Uani 1 d . .
O4 O -0.1297(7) 0.0426(7) 0.3530(5) 0.0212(15) Uani 1 d . .
O5 O -0.0728(8) 0.1667(7) 0.1021(5) 0.024(2) Uani 1 d . .
O6 O -0.1098(8) -0.1199(7) 0.1526(5) 0.026(2) Uani 1 d . .
O7 O 0.1914(8) -0.0582(7) 0.0719(5) 0.027(2) Uani 1 d . .
O8 O 0.2257(8) 0.2234(7) 0.0203(5) 0.024(2) Uani 1 d . .
C1 C -0.0010(11) -0.2360(11) 0.3916(8) 0.021(2) Uani 1 d . .
C2 C 0.2514(11) 0.0296(10) 0.6027(8) 0.017(2) Uani 1 d U .
C3 C -0.1666(12) 0.1436(11) 0.0194(8) 0.024(2) Uani 1 d . .
C4 C -0.2116(10) -0.2154(9) 0.0821(8) 0.016(2) Uani 1 d U .
C5 C 0.0072(13) -0.3716(12) 0.3346(9) 0.035(3) Uani 1 d D 1
F1 F -0.1223(15) -0.4931(14) 0.3476(17) 0.028(4) Uiso 0.50 d PD 1
F2 F 0.1311(17) -0.3804(18) 0.3809(17) 0.037(4) Uiso 0.50 d PD 1
F3 F 0.0273(26) -0.3671(17) 0.2238(10) 0.040(4) Uiso 0.50 d PD 1
C5X C 0.0072(13) -0.3716(12) 0.3346(9) 0.990 Uiso 0.00 d PD 2
F1X F -0.0841(25) -0.4960(20) 0.3710(18) 0.043(8) Uiso 0.350(5) d PD 2
F2X F 0.1486(18) -0.3611(23) 0.3329(23) 0.050(7) Uiso 0.35 d PD 2
F3X F -0.0339(27) -0.3849(22) 0.2175(12) 0.036(6) Uiso 0.35 d PD 2
C5Y C 0.0072(13) -0.3716(12) 0.3346(9) 0.990 Uiso 0.00 d PD 3
F1Y F -0.1261(30) -0.4841(42) 0.3002(41) 0.055(18) Uiso 0.150(5) d PD 3
F2Y F 0.0786(49) -0.4210(47) 0.4106(27) 0.035(13) Uiso 0.15 d PD 3
F3Y F 0.1051(44) -0.3510(40) 0.2476(28) 0.033(11) Uiso 0.15 d PD 3
C6 C 0.3996(14) 0.0379(12) 0.6589(9) 0.036(3) Uani 1 d D 4
F4 F 0.3998(17) 0.0669(18) 0.7731(9) 0.033(5) Uiso 0.50 d PD 4
F5 F 0.5285(15) 0.1264(17) 0.6201(13) 0.047(4) Uiso 0.50 d PD 4
F6 F 0.3935(18) -0.1005(14) 0.6368(13) 0.042(4) Uiso 0.50 d PD 4
C6X C 0.3996(14) 0.0379(12) 0.6589(9) 0.990 Uiso 0.00 d PD 5
F4X F 0.3891(17) 0.0199(18) 0.7687(10) 0.035(5) Uiso 0.500(5) d PD 5
F5X F 0.5225(13) 0.1727(13) 0.6495(11) 0.027(3) Uiso 0.50 d PD 5
F6X F 0.4383(19) -0.0619(16) 0.6074(13) 0.051(5) Uiso 0.50 d PD 5
C7 C -0.2610(15) 0.2332(13) 0.0305(10) 0.047(3) Uani 1 d D 6
F7 F -0.2693(20) 0.2789(19) 0.1399(8) 0.025(3) Uiso 0.50 d PD 6
F8 F -0.4112(15) 0.1492(17) -0.0087(18) 0.046(4) Uiso 0.50 d PD 6
F9 F -0.2115(23) 0.3418(20) -0.0286(16) 0.057(4) Uiso 0.50 d PD 6
C7X C -0.2610(15) 0.2332(13) 0.0305(10) 0.990 Uiso 0.00 d PD 7
F7X F -0.3265(29) 0.2292(27) 0.1220(17) 0.048(7) Uiso 0.350(7) d PD 7
F8X F -0.3570(30) 0.2077(29) -0.0589(18) 0.050(5) Uiso 0.35 d PD 7
F9X F -0.1512(20) 0.3782(17) 0.0184(18) 0.034(5) Uiso 0.35 d PD 7
C7Y C -0.2610(15) 0.2332(13) 0.0305(10) 0.990 Uiso 0.00 d PD 8
F7Y F -0.2146(58) 0.3403(48) 0.1108(34) 0.069(18) Uiso 0.150(7) d PD 8
F8Y F -0.4093(37) 0.1339(40) 0.0495(48) 0.052(14) Uiso 0.15 d PD 8
F9Y F -0.2808(50) 0.2719(47) -0.0704(20) 0.018(8) Uiso 0.15 d PD 8
C8 C -0.3352(12) -0.3447(11) 0.1388(8) 0.026(2) Uani 1 d D 9
F10 F -0.3043(18) -0.3385(17) 0.2501(10) 0.036(5) Uiso 0.50 d PD 9
F11 F -0.4749(14) -0.3411(18) 0.1249(13) 0.034(5) Uiso 0.50 d PD 9
F12 F -0.3554(18) -0.4771(13) 0.0929(11) 0.029(4) Uiso 0.50 d PD 9
C8X C -0.3352(12) -0.3447(11) 0.1388(8) 0.990 Uiso 0.00 d PD 10
F10X F -0.3321(16) -0.3155(14) 0.2535(8) 0.022(4) Uiso 0.500(4) d PD 10
F11X F -0.4793(15) -0.3769(18) 0.1001(13) 0.038(5) Uiso 0.50 d PD 10
F12X F -0.3091(19) -0.4640(15) 0.1145(13) 0.039(5) Uiso 0.50 d PD 10
O9 O 0.1991(7) 0.1885(7) 0.2702(5) 0.0190(14) Uani 1 d . .
C9 C 0.3594(12) 0.2041(13) 0.2681(9) 0.033(3) Uani 1 d . .
H9A H 0.3965(12) 0.2157(13) 0.1911(9) 0.040 Uiso 1 calc R .
H9B H 0.3652(12) 0.1172(13) 0.2930(9) 0.040 Uiso 1 calc R .
C10 C 0.4555(14) 0.3401(12) 0.3490(9) 0.040(3) Uani 1 d . .
H10A H 0.5540(14) 0.4000(12) 0.3167(9) 0.048 Uiso 1 calc R .
H10B H 0.4776(14) 0.3132(12) 0.4219(9) 0.048 Uiso 1 calc R .
C11 C 0.3558(12) 0.4241(12) 0.3645(9) 0.037(3) Uani 1 d . .
H11A H 0.3251(12) 0.4276(12) 0.4431(9) 0.045 Uiso 1 calc R .
H11B H 0.4132(12) 0.5253(12) 0.3461(9) 0.045 Uiso 1 calc R .
C12 C 0.2141(12) 0.3396(10) 0.2832(8) 0.027(2) Uani 1 d . .
H12A H 0.1215(12) 0.3435(10) 0.3152(8) 0.032 Uiso 1 calc R .
H12B H 0.2299(12) 0.3796(10) 0.2100(8) 0.032 Uiso 1 calc R .

loop_
_atom_type_symbol
_atom_type_description
_atom_type_scat_dispersion_real
_atom_type_scat_dispersion_imag
_atom_type_scat_source
C C 0.0033 0.0016 'International Tables Vol C Tables 4.2.6.8 and 6.1.1.4'
H H 0.0000 0.0000 'International Tables Vol C Tables 4.2.6.8 and 6.1.1.4'
O O 0.0106 0.0060 'International Tables Vol C Tables 4.2.6.8 and 6.1.1.4'
F F 0.0171 0.0103 'International Tables Vol C Tables 4.2.6.8 and 6.1.1.4'
Rh Rh -1.1178 0.9187 'International Tables Vol C Tables 4.2.6.8 and 6.1.1.4'

loop_
_geom_angle_atom_site_label_1
_geom_angle_atom_site_label_2
_geom_angle_atom_site_label_3
_geom_angle
_geom_angle_site_symmetry_1
_geom_angle_site_symmetry_3
_geom_angle_publ_flag
O4 Rh1 O1 95.1(2) . . y
O4 Rh1 O3 86.5(3) . . y
O1 Rh1 O3 175.6(3) . . y
O4 Rh1 O2 175.2(2) . . y
O1 Rh1 O2 86.6(2) . . y
O3 Rh1 O2 91.5(3) . . y
O4 Rh1 O9 88.0(2) . . y
O1 Rh1 O9 87.8(2) . . y
O3 Rh1 O9 96.4(2) . . y
O2 Rh1 O9 96.6(2) . . y
O4 Rh1 Rh1 87.6(2) . 2_556 y
O1 Rh1 Rh1 87.9(2) . 2_556 y
O3 Rh1 Rh1 88.0(2) . 2_556 y
O2 Rh1 Rh1 87.9(2) . 2_556 y
O9 Rh1 Rh1 173.6(2) . 2_556 y
O8 Rh2 O6 175.4(2) . . y
O8 Rh2 O5 89.5(3) . . y
O6 Rh2 O5 91.0(3) . . y
O8 Rh2 O7 89.6(3) . . y
O6 Rh2 O7 89.6(3) . . y
O5 Rh2 O7 176.1(2) . . y
O8 Rh2 Rh2 89.4(2) . 2 y
O6 Rh2 Rh2 86.0(2) . 2 y
O5 Rh2 Rh2 88.0(2) . 2 y
O7 Rh2 Rh2 88.2(2) . 2 y
O8 Rh2 O9 85.3(2) . . y
O6 Rh2 O9 99.3(2) . . y
O5 Rh2 O9 91.1(2) . . y
O7 Rh2 O9 92.6(2) . . y
Rh2 Rh2 O9 174.7(2) 2 . y
C1 O1 Rh1 118.5(6) . . n
C2 O2 Rh1 117.0(6) . . n
C1 O3 Rh1 118.0(6) 2_556 . n
C2 O4 Rh1 118.8(5) 2_556 . n
C3 O5 Rh2 117.9(6) . . n
C4 O6 Rh2 118.1(6) . . n
C3 O7 Rh2 117.2(6) 2 . n
C4 O8 Rh2 115.8(6) 2 . n
O1 C1 O3 127.4(8) . 2_556 n
O1 C1 C5 117.0(8) . . n
O3 C1 C5 115.6(9) 2_556 . n
O1 C1 C5X 117.0(8) . . n
O3 C1 C5X 115.6(9) 2_556 . n
O1 C1 C5Y 117.0(8) . . n
O3 C1 C5Y 115.6(9) 2_556 . n
O4 C2 O2 128.6(8) 2_556 . n
O4 C2 C6 116.0(8) 2_556 . n
O2 C2 C6 115.4(8) . . n
O4 C2 C6X 116.0(8) 2_556 . n
O2 C2 C6X 115.4(8) . . n
O5 C3 O7 128.7(9) . 2 n
O5 C3 C7 115.2(8) . . n
O7 C3 C7 116.1(9) 2 . n
O5 C3 C7X 115.2(8) . . n
O7 C3 C7X 116.1(9) 2 . n
O5 C3 C7Y 115.2(8) . . n
O7 C3 C7Y 116.1(9) 2 . n
O8 C4 O6 130.7(9) 2 . n
O8 C4 C8 116.4(8) 2 . n
O6 C4 C8 112.9(8) . . n
O8 C4 C8X 116.4(8) 2 . n
O6 C4 C8X 112.9(8) . . n
F3 C5 F1 108.0(14) . . n
F3 C5 F2 106.8(14) . . n
F1 C5 F2 109.9(14) . . n
F3 C5 C1 112.7(11) . . n
F1 C5 C1 111.3(10) . . n
F2 C5 C1 108.2(10) . . n
F1X C5X F2X 109.0(16) . . n
F1X C5X F3X 106.8(14) . . n
F2X C5X F3X 102.2(15) . . n
F1X C5X C1 116.3(13) . . n
F2X C5X C1 113.5(13) . . n
F3X C5X C1 108.0(11) . . n
F1Y C5Y F3Y 108.0(23) . . n
F1Y C5Y F2Y 106.3(23) . . n
F3Y C5Y F2Y 99.9(20) . . n
F1Y C5Y C1 116.5(22) . . n
F3Y C5Y C1 116.1(18) . . n
F2Y C5Y C1 108.3(18) . . n
F5 C6 F4 111.3(12) . . n
F5 C6 F6 105.7(13) . . n
F4 C6 F6 107.2(12) . . n
F5 C6 C2 115.9(10) . . n
F4 C6 C2 109.9(10) . . n
F6 C6 C2 106.2(10) . . n
F6X C6X F4X 108.0(13) . . n
F6X C6X F5X 106.1(13) . . n
F4X C6X F5X 107.7(12) . . n
F6X C6X C2 110.9(11) . . n
F4X C6X C2 113.5(11) . . n
F5X C6X C2 110.3(9) . . n
F9 C7 F7 110.7(13) . . n
F9 C7 F8 104.9(14) . . n
F7 C7 F8 104.9(14) . . n
F9 C7 C3 113.2(13) . . n
F7 C7 C3 111.5(9) . . n
F8 C7 C3 111.1(10) . . n
F7X C7X F8X 112.0(18) . . n
F7X C7X F9X 110.9(15) . . n
F8X C7X F9X 100.1(16) . . n
F7X C7X C3 114.9(13) . . n
F8X C7X C3 113.6(12) . . n
F9X C7X C3 103.9(12) . . n
F7Y C7Y F9Y 113.4(25) . . n
F7Y C7Y F8Y 108.7(25) . . n
F9Y C7Y F8Y 102.0(21) . . n
F7Y C7Y C3 116.0(25) . . n
F9Y C7Y C3 110.0(17) . . n
F8Y C7Y C3 105.3(21) . . n
F12 C8 F10 106.1(11) . . n
F12 C8 F11 106.0(12) . . n
F10 C8 F11 108.2(11) . . n
F12 C8 C4 114.2(9) . . n
F10 C8 C4 113.8(10) . . n
F11 C8 C4 108.2(9) . . n
F11X C8X F12X 108.6(12) . . n
F11X C8X F10X 106.2(11) . . n
F12X C8X F10X 108.6(11) . . n
F11X C8X C4 111.6(10) . . n
F12X C8X C4 108.5(10) . . n
F10X C8X C4 113.3(9) . . n
C12 O9 C9 105.2(8) . . n
C12 O9 Rh1 109.0(5) . . n
C9 O9 Rh1 111.0(6) . . n
C12 O9 Rh2 110.8(5) . . n
C9 O9 Rh2 108.9(5) . . n
Rh1 O9 Rh2 111.8(3) . . y
O9 C9 C10 105.8(8) . . n
C9 C10 C11 105.0(9) . . n
C12 C11 C10 105.7(8) . . n
O9 C12 C11 103.9(8) . . n

loop_
_geom_bond_atom_site_label_1
_geom_bond_atom_site_label_2
_geom_bond_distance
_geom_bond_site_symmetry_2
_geom_bond_publ_flag
Rh1 O4 2.024(6) . y
Rh1 O1 2.031(6) . y
Rh1 O3 2.032(6) . y
Rh1 O2 2.037(6) . y
Rh1 O9 2.363(6) . y
Rh1 Rh1 2.408(2) 2_556 y
Rh2 O8 2.024(7) . y
Rh2 O6 2.029(7) . y
Rh2 O5 2.030(6) . y
Rh2 O7 2.035(6) . y
Rh2 Rh2 2.406(2) 2 y
Rh2 O9 2.407(6) . y
O1 C1 1.255(11) . n
O2 C2 1.266(11) . n
O3 C1 1.271(11) 2_556 n
O4 C2 1.232(11) 2_556 n
O5 C3 1.255(12) . n
O6 C4 1.261(11) . n
O7 C3 1.264(12) 2 n
O8 C4 1.209(11) 2 n
C1 O3 1.271(11) 2_556 n
C1 C5 1.499(14) . n
C1 C5X 1.499(14) . n
C1 C5Y 1.499(14) . n
C2 O4 1.232(11) 2_556 n
C2 C6 1.526(14) . n
C2 C6X 1.526(14) . n
C3 O7 1.264(12) 2 n
C3 C7 1.53(2) . n
C3 C7X 1.53(2) . n
C3 C7Y 1.53(2) . n
C4 O8 1.209(11) 2 n
C4 C8 1.555(14) . n
C4 C8X 1.555(14) . n
C5 F3 1.330(15) . n
C5 F1 1.340(15) . n
C5 F2 1.343(15) . n
C5X F1X 1.31(2) . n
C5X F2X 1.31(2) . n
C5X F3X 1.41(2) . n
C5Y F1Y 1.31(2) . n
C5Y F3Y 1.37(2) . n
C5Y F2Y 1.38(2) . n
C6 F5 1.29(2) . n
C6 F4 1.353(15) . n
C6 F6 1.37(2) . n
C6X F6X 1.31(2) . n
C6X F4X 1.33(2) . n
C6X F5X 1.38(2) . n
C7 F9 1.28(2) . n
C7 F7 1.345(15) . n
C7 F8 1.36(2) . n
C7X F7X 1.25(2) . n
C7X F8X 1.32(2) . n
C7X F9X 1.41(2) . n
C7Y F7Y 1.28(2) . n
C7Y F9Y 1.33(2) . n
C7Y F8Y 1.38(2) . n
C8 F12 1.324(14) . n
C8 F10 1.337(14) . n
C8 F11 1.361(15) . n
C8X F11X 1.337(15) . n
C8X F12X 1.339(15) . n
C8X F10X 1.357(13) . n
O9 C12 1.465(11) . n
O9 C9 1.472(11) . n
C9 C10 1.510(15) . n
C10 C11 1.53(2) . n
C11 C12 1.517(15) . n
